data_4021632
loop_
_publ_author_name
'Christophe Jeandon'
'Romain Ruppert'
'Henry J. Callot'

_publ_contact_author_address
;
Institut de Chimie, 1 rue Blaise Pascal, 67000 STRASBOURG, FRANCE
;
_publ_contact_author_email callot@chimie.u-strasbg.fr
_publ_contact_author_fax 0390241749
_publ_contact_author_name
;
Henry J. Callot
;
_publ_contact_author_phone 0390241700
_publ_section_title
;
 Acylation of Nickel meso-Tetraarylporphyrins: Porphyrin to
 Corrole Ring Contraction and Formation of seco-Porphyrins
;
_journal_name_full 'Journal of Organic Chemistry'
_journal_page_first 3111
_journal_page_last 3120
_journal_paper_doi 10.1021/jo0600499
_journal_volume 71
_journal_year 2006
_chemical_formula_moiety 'C55 H38 N4 Ni O2'
_chemical_formula_sum 'C55 H38 N4 Ni O2'
_chemical_formula_weight 845.60
_chemical_name_systematic
; 
 ? 
;
_space_group_IT_number 14
_symmetry_cell_setting monoclinic
_symmetry_space_group_name_Hall '-P 2ybc'
_symmetry_space_group_name_H-M 'P 1 21/c 1'
_atom_sites_solution_hydrogens geom
_atom_sites_solution_primary direct
_atom_sites_solution_secondary difmap
_audit_creation_date 10-05-05
_audit_creation_method SHELXL-97
_cell_angle_alpha 90.00
_cell_angle_beta 114.974(2)
_cell_angle_gamma 90.00
_cell_formula_units_Z 4
_cell_length_a 16.5200(6)
_cell_length_b 18.2570(9)
_cell_length_c 14.9230(9)
_cell_measurement_reflns_used 8025
_cell_measurement_temperature 173(2)
_cell_measurement_theta_max 29.7
_cell_measurement_theta_min 0.998
_cell_volume 4080.0(4)
_computing_cell_refinement 'Denzo (Nonius B.V., 1998)'
_computing_data_collection 'Collect (Nonius B.V., 1998)'
_computing_data_reduction 'Denzo (Nonius B.V., 1998)'
_computing_molecular_graphics 'PLATON 98 (Spek, 1998)'
_computing_publication_material 'SHELXL-97 (Sheldrick, 1997)'
_computing_structure_refinement 'SHELXL-97 (Sheldrick, 1997)'
_computing_structure_solution 'SHELXS-97 (Sheldrick, 1997)'
_diffrn_ambient_temperature 173(2)
_diffrn_measured_fraction_theta_full 0.980
_diffrn_measured_fraction_theta_max 0.980
_diffrn_measurement_device_type KappaCCD
_diffrn_measurement_method '\p scans'
_diffrn_radiation_monochromator graphite
_diffrn_radiation_source 'fine-focus sealed tube'
_diffrn_radiation_type MoK\a
_diffrn_radiation_wavelength 0.71073
_diffrn_reflns_av_R_equivalents 0.0590
_diffrn_reflns_av_sigmaI/netI 0.0996
_diffrn_reflns_limit_h_max 23
_diffrn_reflns_limit_h_min -23
_diffrn_reflns_limit_k_max 25
_diffrn_reflns_limit_k_min -25
_diffrn_reflns_limit_l_max 20
_diffrn_reflns_limit_l_min -20
_diffrn_reflns_number 18594
_diffrn_reflns_theta_full 29.70
_diffrn_reflns_theta_max 29.7
_diffrn_reflns_theta_min 2.61
_exptl_absorpt_coefficient_mu 0.526
_exptl_absorpt_correction_type none
_exptl_crystal_colour violet
_exptl_crystal_density_diffrn 1.377
_exptl_crystal_density_method 'not measured'
_exptl_crystal_description prism
_exptl_crystal_F_000 1760
_exptl_crystal_size_max 0.20
_exptl_crystal_size_mid 0.18
_exptl_crystal_size_min 0.15
_refine_diff_density_max 0.548
_refine_diff_density_min -0.487
_refine_diff_density_rms 0.077
_refine_ls_extinction_method none
_refine_ls_goodness_of_fit_ref 1.061
_refine_ls_hydrogen_treatment constr
_refine_ls_matrix_type full
_refine_ls_number_parameters 559
_refine_ls_number_reflns 11384
_refine_ls_number_restraints 0
_refine_ls_restrained_S_all 1.061
_refine_ls_R_factor_all 0.1300
_refine_ls_R_factor_gt 0.0828
_refine_ls_shift/su_max 0.001
_refine_ls_shift/su_mean 0.000
_refine_ls_structure_factor_coef Fsqd
_refine_ls_weighting_details 'calc w=1/[\s^2^(Fo^2^)+(0.0504P)^2^+6.3330P] where P=(Fo^2^+2Fc^2^)/3'
_refine_ls_weighting_scheme calc
_refine_ls_wR_factor_gt 0.1559
_refine_ls_wR_factor_ref 0.1742
_reflns_number_gt 7786
_reflns_number_total 11384
_reflns_threshold_expression >2sigma(I)
_cod_data_source_file jo0600499si20060109_095120.cif
_cod_original_sg_symbol_H-M 'P 21/c'
_cod_database_code 4021632

loop_
_symmetry_equiv_pos_as_xyz
'x, y, z'
'-x, y+1/2, -z+1/2'
'-x, -y, -z'
'x, -y-1/2, z-1/2'

loop_
_atom_site_label
_atom_site_type_symbol
_atom_site_fract_x
_atom_site_fract_y
_atom_site_fract_z
_atom_site_U_iso_or_equiv
_atom_site_adp_type
_atom_site_occupancy
_atom_site_symmetry_multiplicity
_atom_site_calc_flag
Ni Ni 0.26198(2) 0.15972(2) 0.58033(3) 0.02261(11) Uani 1 1 d
O1 O 0.53486(14) 0.19084(14) 0.68299(17) 0.0341(5) Uani 1 1 d
O2 O 0.64322(14) 0.15952(16) 0.64145(19) 0.0438(7) Uani 1 1 d
N1 N 0.22177(15) 0.21660(14) 0.46510(18) 0.0237(5) Uani 1 1 d
N2 N 0.14419(16) 0.15722(14) 0.57205(18) 0.0239(5) Uani 1 1 d
N3 N 0.30168(16) 0.10329(14) 0.69713(18) 0.0247(5) Uani 1 1 d
N4 N 0.38289(16) 0.16544(15) 0.59007(19) 0.0259(5) Uani 1 1 d
C1 C 0.45423(19) 0.16541(19) 0.6779(2) 0.0283(7) Uani 1 1 d
C2 C 0.5645(2) 0.1617(2) 0.6161(2) 0.0320(7) Uani 1 1 d
C3 C 0.49166(19) 0.14628(18) 0.5196(2) 0.0267(7) Uani 1 1 d
C4 C 0.40274(19) 0.16565(18) 0.5078(2) 0.0257(6) Uani 1 1 d
C5 C 0.33972(18) 0.18404(18) 0.4136(2) 0.0257(6) Uani 1 1 d
C6 C 0.26207(19) 0.22437(18) 0.4031(2) 0.0250(6) Uani 1 1 d
C7 C 0.2207(2) 0.28226(19) 0.3342(2) 0.0303(7) Uani 1 1 d
H7 H 0.2376 0.2994 0.2845 0.036 Uiso 1 1 calc
C8 C 0.1523(2) 0.30807(18) 0.3535(2) 0.0297(7) Uani 1 1 d
H8 H 0.1132 0.3472 0.3204 0.036 Uiso 1 1 calc
C9 C 0.15007(19) 0.26553(17) 0.4325(2) 0.0255(6) Uani 1 1 d
C10 C 0.08141(18) 0.26265(17) 0.4625(2) 0.0241(6) Uani 1 1 d
C11 C 0.07704(19) 0.20825(17) 0.5257(2) 0.0242(6) Uani 1 1 d
C12 C 0.0020(2) 0.1910(2) 0.5453(2) 0.0318(7) Uani 1 1 d
H12 H -0.0519 0.2182 0.5242 0.038 Uiso 1 1 calc
C13 C 0.0216(2) 0.1286(2) 0.5996(2) 0.0299(7) Uani 1 1 d
H13 H -0.0168 0.1032 0.6217 0.036 Uiso 1 1 calc
C14 C 0.11040(19) 0.10832(18) 0.6175(2) 0.0260(6) Uani 1 1 d
C15 C 0.1606(2) 0.05275(18) 0.6833(2) 0.0275(7) Uani 1 1 d
C16 C 0.2520(2) 0.05260(18) 0.7226(2) 0.0275(7) Uani 1 1 d
C17 C 0.3122(2) 0.0110(2) 0.8066(3) 0.0340(8) Uani 1 1 d
H17 H 0.2971 -0.0301 0.8355 0.041 Uiso 1 1 calc
C18 C 0.3934(2) 0.0412(2) 0.8364(3) 0.0361(8) Uani 1 1 d
H18 H 0.4456 0.0276 0.8930 0.043 Uiso 1 1 calc
C19 C 0.3868(2) 0.09816(19) 0.7667(2) 0.0282(7) Uani 1 1 d
C20 C 0.4593(2) 0.13803(19) 0.7668(2) 0.0295(7) Uani 1 1 d
C21 C 0.35596(19) 0.16496(18) 0.3288(2) 0.0271(7) Uani 1 1 d
C22 C 0.2887(2) 0.16961(19) 0.2316(2) 0.0312(7) Uani 1 1 d
H22 H 0.2321 0.1893 0.2208 0.037 Uiso 1 1 calc
C23 C 0.3032(2) 0.1465(2) 0.1528(3) 0.0365(8) Uani 1 1 d
H23 H 0.2567 0.1515 0.0881 0.044 Uiso 1 1 calc
C24 C 0.3849(2) 0.1155(2) 0.1643(3) 0.0405(9) Uani 1 1 d
C25 C 0.3958(3) 0.0870(3) 0.0754(3) 0.0641(14) Uani 1 1 d
H25A H 0.4592 0.0778 0.0931 0.096 Uiso 1 1 calc
H25B H 0.3732 0.1234 0.0223 0.096 Uiso 1 1 calc
H25C H 0.3621 0.0413 0.0529 0.096 Uiso 1 1 calc
C26 C 0.4508(2) 0.1095(2) 0.2584(3) 0.0377(8) Uani 1 1 d
H26 H 0.5063 0.0881 0.2679 0.045 Uiso 1 1 calc
C27 C 0.4390(2) 0.1340(2) 0.3419(2) 0.0307(7) Uani 1 1 d
C28 C 0.5094(2) 0.1292(2) 0.4392(3) 0.0316(7) Uani 1 1 d
C29 C 0.6007(2) 0.1059(2) 0.4523(3) 0.0389(9) Uani 1 1 d
C30 C 0.6507(3) 0.1511(3) 0.4202(3) 0.0559(12) Uani 1 1 d
H30 H 0.6276 0.1968 0.3897 0.067 Uiso 1 1 calc
C31 C 0.7362(3) 0.1282(4) 0.4337(4) 0.0795(18) Uani 1 1 d
H31 H 0.7710 0.1587 0.4121 0.095 Uiso 1 1 calc
C32 C 0.7704(3) 0.0620(4) 0.4779(4) 0.0788(19) Uani 1 1 d
H32 H 0.8285 0.0472 0.4872 0.095 Uiso 1 1 calc
C33 C 0.7199(3) 0.0178(3) 0.5081(4) 0.0707(16) Uani 1 1 d
H33 H 0.7429 -0.0281 0.5380 0.085 Uiso 1 1 calc
C34 C 0.6351(2) 0.0397(3) 0.4954(3) 0.0530(11) Uani 1 1 d
H34 H 0.6007 0.0085 0.5168 0.064 Uiso 1 1 calc
C35 C 0.0060(2) 0.31533(19) 0.4179(2) 0.0289(7) Uani 1 1 d
C36 C 0.0189(2) 0.3890(2) 0.4379(3) 0.0365(8) Uani 1 1 d
H36 H 0.0766 0.4063 0.4806 0.044 Uiso 1 1 calc
C37 C -0.0505(2) 0.4384(2) 0.3971(3) 0.0396(8) Uani 1 1 d
H37 H -0.0393 0.4890 0.4124 0.048 Uiso 1 1 calc
C38 C -0.1352(2) 0.4162(2) 0.3350(3) 0.0421(9) Uani 1 1 d
C39 C -0.2100(3) 0.4716(2) 0.2912(4) 0.0617(13) Uani 1 1 d
H39A H -0.2300 0.4866 0.3416 0.093 Uiso 1 1 calc
H39B H -0.2600 0.4494 0.2352 0.093 Uiso 1 1 calc
H39C H -0.1883 0.5145 0.2684 0.093 Uiso 1 1 calc
C40 C -0.1491(2) 0.3423(2) 0.3171(4) 0.0571(13) Uani 1 1 d
H40 H -0.2074 0.3252 0.2760 0.069 Uiso 1 1 calc
C41 C -0.0801(2) 0.2922(2) 0.3575(3) 0.0491(11) Uani 1 1 d
H41 H -0.0917 0.2415 0.3439 0.059 Uiso 1 1 calc
C42 C 0.1112(2) 0.00018(18) 0.7174(2) 0.0285(7) Uani 1 1 d
C43 C 0.0427(2) -0.0413(2) 0.6490(2) 0.0348(8) Uani 1 1 d
H43 H 0.0294 -0.0368 0.5807 0.042 Uiso 1 1 calc
C44 C -0.0064(3) -0.0889(2) 0.6780(3) 0.0421(9) Uani 1 1 d
H44 H -0.0532 -0.1165 0.6295 0.051 Uiso 1 1 calc
C45 C 0.0114(3) -0.0973(2) 0.7769(3) 0.0402(9) Uani 1 1 d
C46 C -0.0417(3) -0.1489(3) 0.8078(4) 0.0614(13) Uani 1 1 d
H46A H -0.1022 -0.1295 0.7876 0.092 Uiso 1 1 calc
H46B H -0.0131 -0.1547 0.8798 0.092 Uiso 1 1 calc
H46C H -0.0449 -0.1966 0.7762 0.092 Uiso 1 1 calc
C47 C 0.0804(2) -0.0554(2) 0.8459(3) 0.0374(8) Uani 1 1 d
H47 H 0.0942 -0.0605 0.9141 0.045 Uiso 1 1 calc
C48 C 0.1290(2) -0.00681(19) 0.8172(2) 0.0316(7) Uani 1 1 d
H48 H 0.1746 0.0219 0.8654 0.038 Uiso 1 1 calc
C49 C 0.5396(2) 0.1468(2) 0.8624(2) 0.0329(8) Uani 1 1 d
C50 C 0.5250(2) 0.1679(2) 0.9442(3) 0.0396(8) Uani 1 1 d
H50 H 0.4657 0.1759 0.9367 0.048 Uiso 1 1 calc
C51 C 0.5958(3) 0.1774(2) 1.0368(3) 0.0455(10) Uani 1 1 d
H51 H 0.5839 0.1901 1.0917 0.055 Uiso 1 1 calc
C52 C 0.6830(3) 0.1686(2) 1.0496(3) 0.0483(10) Uani 1 1 d
C53 C 0.7594(3) 0.1865(3) 1.1486(3) 0.0685(15) Uani 1 1 d
H53A H 0.7391 0.2219 1.1840 0.103 Uiso 1 1 calc
H53B H 0.8091 0.2076 1.1377 0.103 Uiso 1 1 calc
H53C H 0.7794 0.1417 1.1879 0.103 Uiso 1 1 calc
C54 C 0.6975(2) 0.1460(2) 0.9693(3) 0.0511(11) Uani 1 1 d
H54 H 0.7570 0.1379 0.9773 0.061 Uiso 1 1 calc
C55 C 0.6273(2) 0.1346(2) 0.8768(3) 0.0431(9) Uani 1 1 d
H55 H 0.6394 0.1184 0.8232 0.052 Uiso 1 1 calc

loop_
_atom_site_aniso_label
_atom_site_aniso_U_11
_atom_site_aniso_U_22
_atom_site_aniso_U_33
_atom_site_aniso_U_23
_atom_site_aniso_U_13
_atom_site_aniso_U_12
Ni 0.01794(17) 0.0268(2) 0.02245(19) 0.00187(17) 0.00791(14) 0.00140(15)
O1 0.0216(10) 0.0458(15) 0.0314(12) -0.0046(11) 0.0077(9) -0.0077(10)
O2 0.0176(11) 0.0642(19) 0.0429(14) -0.0047(13) 0.0062(10) -0.0013(11)
N1 0.0185(11) 0.0270(14) 0.0245(12) 0.0020(11) 0.0081(10) 0.0005(10)
N2 0.0218(12) 0.0266(14) 0.0230(12) 0.0005(11) 0.0090(10) 0.0014(10)
N3 0.0229(12) 0.0273(14) 0.0249(12) 0.0019(11) 0.0110(10) 0.0016(10)
N4 0.0187(11) 0.0296(14) 0.0273(13) 0.0007(11) 0.0076(10) -0.0016(10)
C1 0.0207(14) 0.0321(18) 0.0291(15) -0.0028(14) 0.0075(12) -0.0013(13)
C2 0.0237(15) 0.0365(19) 0.0336(17) -0.0004(15) 0.0098(13) -0.0033(14)
C3 0.0194(13) 0.0287(17) 0.0305(16) 0.0019(13) 0.0092(12) 0.0007(12)
C4 0.0214(13) 0.0289(17) 0.0289(15) 0.0005(13) 0.0128(12) -0.0029(12)
C5 0.0171(13) 0.0319(17) 0.0279(15) 0.0034(13) 0.0093(11) -0.0010(12)
C6 0.0204(13) 0.0277(17) 0.0256(14) -0.0002(13) 0.0084(11) -0.0017(12)
C7 0.0276(15) 0.0309(18) 0.0315(16) 0.0061(14) 0.0116(13) -0.0022(13)
C8 0.0261(15) 0.0266(17) 0.0318(16) 0.0030(14) 0.0077(13) 0.0015(13)
C9 0.0215(13) 0.0238(16) 0.0261(14) -0.0015(13) 0.0050(12) 0.0024(12)
C10 0.0198(13) 0.0253(16) 0.0243(14) -0.0049(13) 0.0063(11) 0.0008(11)
C11 0.0206(13) 0.0273(16) 0.0238(14) -0.0027(13) 0.0086(11) 0.0009(12)
C12 0.0189(14) 0.040(2) 0.0340(17) -0.0051(15) 0.0089(13) 0.0014(13)
C13 0.0216(14) 0.0391(19) 0.0303(16) -0.0076(15) 0.0121(13) -0.0036(13)
C14 0.0235(14) 0.0299(17) 0.0258(15) -0.0043(13) 0.0116(12) -0.0014(12)
C15 0.0304(15) 0.0288(17) 0.0260(15) -0.0023(13) 0.0147(13) -0.0037(13)
C16 0.0291(15) 0.0253(16) 0.0288(15) -0.0001(13) 0.0131(13) 0.0034(12)
C17 0.0342(17) 0.0337(19) 0.0339(17) 0.0102(15) 0.0143(14) 0.0050(14)
C18 0.0320(17) 0.041(2) 0.0306(17) 0.0092(16) 0.0089(14) 0.0102(15)
C19 0.0253(15) 0.0333(18) 0.0253(15) 0.0030(14) 0.0098(12) 0.0050(13)
C20 0.0224(14) 0.0343(18) 0.0278(16) 0.0001(14) 0.0068(12) 0.0029(13)
C21 0.0221(14) 0.0312(17) 0.0298(15) 0.0031(14) 0.0128(12) -0.0025(12)
C22 0.0235(14) 0.038(2) 0.0316(16) 0.0057(15) 0.0110(13) 0.0022(13)
C23 0.0319(17) 0.047(2) 0.0290(16) 0.0053(16) 0.0109(14) 0.0005(15)
C24 0.0387(19) 0.050(2) 0.0359(18) -0.0012(17) 0.0186(16) 0.0036(17)
C25 0.058(3) 0.099(4) 0.038(2) 0.000(2) 0.023(2) 0.022(3)
C26 0.0304(17) 0.050(2) 0.0373(18) 0.0005(17) 0.0191(15) 0.0055(16)
C27 0.0242(15) 0.0393(19) 0.0314(16) -0.0006(15) 0.0143(13) -0.0034(14)
C28 0.0203(14) 0.0359(19) 0.0378(17) -0.0009(15) 0.0116(13) -0.0011(13)
C29 0.0209(15) 0.054(2) 0.0410(19) -0.0107(18) 0.0125(14) 0.0004(15)
C30 0.0309(19) 0.084(4) 0.055(2) -0.007(2) 0.0206(18) -0.009(2)
C31 0.030(2) 0.142(6) 0.074(3) -0.029(4) 0.030(2) -0.020(3)
C32 0.025(2) 0.124(5) 0.082(4) -0.051(4) 0.016(2) 0.007(3)
C33 0.037(2) 0.074(3) 0.080(3) -0.041(3) 0.004(2) 0.015(2)
C34 0.0305(19) 0.055(3) 0.061(3) -0.016(2) 0.0078(18) 0.0054(18)
C35 0.0220(14) 0.0315(17) 0.0302(16) -0.0026(14) 0.0081(12) 0.0012(13)
C36 0.0264(16) 0.0325(19) 0.0403(19) -0.0008(16) 0.0041(14) 0.0008(14)
C37 0.0349(18) 0.0293(19) 0.048(2) -0.0016(17) 0.0114(16) 0.0031(15)
C38 0.0244(16) 0.037(2) 0.056(2) 0.0005(18) 0.0088(16) 0.0065(14)
C39 0.034(2) 0.036(2) 0.094(4) 0.003(2) 0.007(2) 0.0108(17)
C40 0.0287(18) 0.040(2) 0.072(3) -0.010(2) -0.0080(18) 0.0036(16)
C41 0.0308(18) 0.037(2) 0.058(2) -0.0102(19) -0.0018(17) 0.0049(16)
C42 0.0314(16) 0.0262(17) 0.0304(16) -0.0002(14) 0.0154(13) -0.0021(13)
C43 0.0425(19) 0.0333(19) 0.0299(16) -0.0032(15) 0.0165(15) -0.0086(15)
C44 0.044(2) 0.032(2) 0.045(2) -0.0116(17) 0.0136(17) -0.0147(16)
C45 0.046(2) 0.030(2) 0.051(2) -0.0026(17) 0.0267(18) -0.0066(16)
C46 0.068(3) 0.050(3) 0.072(3) -0.001(2) 0.035(3) -0.022(2)
C47 0.0419(19) 0.038(2) 0.0336(18) 0.0036(16) 0.0179(15) -0.0004(16)
C48 0.0318(16) 0.0324(19) 0.0303(16) -0.0005(14) 0.0127(14) -0.0041(14)
C49 0.0284(16) 0.036(2) 0.0295(16) 0.0030(15) 0.0074(13) 0.0034(14)
C50 0.0329(17) 0.047(2) 0.0335(18) -0.0037(17) 0.0089(14) 0.0040(16)
C51 0.049(2) 0.043(2) 0.0318(18) -0.0009(17) 0.0046(16) 0.0058(18)
C52 0.043(2) 0.038(2) 0.040(2) -0.0027(18) -0.0057(16) 0.0096(17)
C53 0.046(2) 0.061(3) 0.057(3) -0.019(2) -0.018(2) 0.014(2)
C54 0.0260(17) 0.060(3) 0.049(2) -0.002(2) -0.0021(16) 0.0090(17)
C55 0.0317(18) 0.053(2) 0.0360(19) -0.0021(18) 0.0062(15) 0.0066(17)

loop_
_atom_type_symbol
_atom_type_description
_atom_type_scat_dispersion_real
_atom_type_scat_dispersion_imag
_atom_type_scat_source
C C 0.0033 0.0016 'International Tables Vol C Tables 4.2.6.8 and 6.1.1.4'
H H 0.0000 0.0000 'International Tables Vol C Tables 4.2.6.8 and 6.1.1.4'
N N 0.0061 0.0033 'International Tables Vol C Tables 4.2.6.8 and 6.1.1.4'
Ni Ni 0.3393 1.1124 'International Tables Vol C Tables 4.2.6.8 and 6.1.1.4'
O O 0.0106 0.0060 'International Tables Vol C Tables 4.2.6.8 and 6.1.1.4'

loop_
_geom_angle_atom_site_label_1
_geom_angle_atom_site_label_2
_geom_angle_atom_site_label_3
_geom_angle
N1 Ni N3 179.21(12)
N1 Ni N2 89.83(10)
N3 Ni N2 89.65(11)
N1 Ni N4 89.65(11)
N3 Ni N4 90.85(11)
N2 Ni N4 178.22(12)
C1 O1 C2 117.1(2)
C6 N1 C9 106.5(2)
C6 N1 Ni 126.7(2)
C9 N1 Ni 126.5(2)
C14 N2 C11 106.0(2)
C14 N2 Ni 127.1(2)
C11 N2 Ni 126.7(2)
C19 N3 C16 106.7(3)
C19 N3 Ni 126.1(2)
C16 N3 Ni 126.8(2)
C1 N4 C4 115.0(2)
C1 N4 Ni 121.6(2)
C4 N4 Ni 123.30(19)
N4 C1 O1 118.8(3)
N4 C1 C20 127.4(3)
O1 C1 C20 113.7(3)
O2 C2 O1 116.9(3)
O2 C2 C3 129.8(3)
O1 C2 C3 112.9(3)
C28 C3 C4 121.6(3)
C28 C3 C2 120.6(3)
C4 C3 C2 116.3(3)
C5 C4 N4 122.3(3)
C5 C4 C3 118.0(3)
N4 C4 C3 119.6(3)
C4 C5 C6 119.3(3)
C4 C5 C21 119.4(3)
C6 C5 C21 121.3(3)
N1 C6 C5 123.2(3)
N1 C6 C7 110.1(3)
C5 C6 C7 126.4(3)
C8 C7 C6 106.9(3)
C8 C7 H7 126.6
C6 C7 H7 126.6
C7 C8 C9 107.4(3)
C7 C8 H8 126.3
C9 C8 H8 126.3
C10 C9 N1 123.5(3)
C10 C9 C8 126.8(3)
N1 C9 C8 108.9(3)
C9 C10 C11 122.0(3)
C9 C10 C35 118.4(3)
C11 C10 C35 119.3(3)
N2 C11 C10 123.8(3)
N2 C11 C12 109.3(3)
C10 C11 C12 126.5(3)
C13 C12 C11 107.4(3)
C13 C12 H12 126.3
C11 C12 H12 126.3
C12 C13 C14 107.3(3)
C12 C13 H13 126.4
C14 C13 H13 126.4
N2 C14 C15 124.6(3)
N2 C14 C13 109.9(3)
C15 C14 C13 124.9(3)
C16 C15 C14 121.1(3)
C16 C15 C42 121.2(3)
C14 C15 C42 117.2(3)
C15 C16 N3 123.5(3)
C15 C16 C17 127.2(3)
N3 C16 C17 108.4(3)
C18 C17 C16 107.4(3)
C18 C17 H17 126.3
C16 C17 H17 126.3
C17 C18 C19 107.3(3)
C17 C18 H18 126.4
C19 C18 H18 126.4
N3 C19 C20 125.2(3)
N3 C19 C18 109.9(3)
C20 C19 C18 124.7(3)
C1 C20 C19 118.7(3)
C1 C20 C49 123.1(3)
C19 C20 C49 118.2(3)
C22 C21 C27 117.5(3)
C22 C21 C5 122.1(3)
C27 C21 C5 120.1(3)
C23 C22 C21 121.4(3)
C23 C22 H22 119.3
C21 C22 H22 119.3
C22 C23 C24 121.9(3)
C22 C23 H23 119.1
C24 C23 H23 119.1
C26 C24 C23 117.6(3)
C26 C24 C25 122.5(3)
C23 C24 C25 119.8(3)
C24 C25 H25A 109.5
C24 C25 H25B 109.5
H25A C25 H25B 109.5
C24 C25 H25C 109.5
H25A C25 H25C 109.5
H25B C25 H25C 109.5
C24 C26 C27 122.2(3)
C24 C26 H26 118.9
C27 C26 H26 118.9
C26 C27 C21 119.4(3)
C26 C27 C28 121.4(3)
C21 C27 C28 119.3(3)
C3 C28 C27 119.2(3)
C3 C28 C29 121.3(3)
C27 C28 C29 119.5(3)
C34 C29 C30 119.6(4)
C34 C29 C28 120.5(3)
C30 C29 C28 119.9(4)
C29 C30 C31 118.8(5)
C29 C30 H30 120.6
C31 C30 H30 120.6
C32 C31 C30 121.0(5)
C32 C31 H31 119.5
C30 C31 H31 119.5
C33 C32 C31 119.4(4)
C33 C32 H32 120.3
C31 C32 H32 120.3
C32 C33 C34 120.4(5)
C32 C33 H33 119.8
C34 C33 H33 119.8
C29 C34 C33 120.8(5)
C29 C34 H34 119.6
C33 C34 H34 119.6
C36 C35 C41 117.4(3)
C36 C35 C10 120.7(3)
C41 C35 C10 121.8(3)
C35 C36 C37 121.3(3)
C35 C36 H36 119.4
C37 C36 H36 119.4
C38 C37 C36 121.6(3)
C38 C37 H37 119.2
C36 C37 H37 119.2
C37 C38 C40 117.3(3)
C37 C38 C39 120.5(4)
C40 C38 C39 122.1(3)
C38 C39 H39A 109.5
C38 C39 H39B 109.5
H39A C39 H39B 109.5
C38 C39 H39C 109.5
H39A C39 H39C 109.5
H39B C39 H39C 109.5
C38 C40 C41 121.5(3)
C38 C40 H40 119.2
C41 C40 H40 119.2
C40 C41 C35 120.7(4)
C40 C41 H41 119.6
C35 C41 H41 119.6
C43 C42 C48 118.3(3)
C43 C42 C15 119.8(3)
C48 C42 C15 121.8(3)
C44 C43 C42 121.3(3)
C44 C43 H43 119.4
C42 C43 H43 119.4
C43 C44 C45 121.0(3)
C43 C44 H44 119.5
C45 C44 H44 119.5
C44 C45 C47 117.7(3)
C44 C45 C46 120.8(4)
C47 C45 C46 121.5(4)
C45 C46 H46A 109.5
C45 C46 H46B 109.5
H46A C46 H46B 109.5
C45 C46 H46C 109.5
H46A C46 H46C 109.5
H46B C46 H46C 109.5
C48 C47 C45 121.6(3)
C48 C47 H47 119.2
C45 C47 H47 119.2
C47 C48 C42 120.1(3)
C47 C48 H48 120.0
C42 C48 H48 120.0
C55 C49 C50 117.6(3)
C55 C49 C20 125.4(3)
C50 C49 C20 117.0(3)
C51 C50 C49 121.2(3)
C51 C50 H50 119.4
C49 C50 H50 119.4
C52 C51 C50 120.9(4)
C52 C51 H51 119.5
C50 C51 H51 119.5
C51 C52 C54 117.9(3)
C51 C52 C53 120.0(4)
C54 C52 C53 122.1(4)
C52 C53 H53A 109.5
C52 C53 H53B 109.5
H53A C53 H53B 109.5
C52 C53 H53C 109.5
H53A C53 H53C 109.5
H53B C53 H53C 109.5
C52 C54 C55 121.8(4)
C52 C54 H54 119.1
C55 C54 H54 119.1
C49 C55 C54 120.5(4)
C49 C55 H55 119.8
C54 C55 H55 119.8

loop_
_geom_bond_atom_site_label_1
_geom_bond_atom_site_label_2
_geom_bond_distance
Ni N1 1.874(2)
Ni N3 1.888(3)
Ni N2 1.898(2)
Ni N4 1.943(2)
O1 C1 1.382(4)
O1 C2 1.390(4)
O2 C2 1.192(4)
N1 C6 1.356(4)
N1 C9 1.397(4)
N2 C14 1.374(4)
N2 C11 1.389(4)
N3 C19 1.353(4)
N3 C16 1.393(4)
N4 C1 1.343(4)
N4 C4 1.399(4)
C1 C20 1.387(5)
C2 C3 1.462(4)
C3 C28 1.384(5)
C3 C4 1.448(4)
C4 C5 1.391(4)
C5 C6 1.429(4)
C5 C21 1.443(4)
C6 C7 1.431(4)
C7 C8 1.363(5)
C7 H7 0.9500
C8 C9 1.424(5)
C8 H8 0.9500
C9 C10 1.385(4)
C10 C11 1.393(4)
C10 C35 1.490(4)
C11 C12 1.424(4)
C12 C13 1.356(5)
C12 H12 0.9500
C13 C14 1.425(4)
C13 H13 0.9500
C14 C15 1.412(4)
C15 C16 1.369(4)
C15 C42 1.482(4)
C16 C17 1.444(4)
C17 C18 1.340(5)
C17 H17 0.9500
C18 C19 1.443(5)
C18 H18 0.9500
C19 C20 1.400(4)
C20 C49 1.491(4)
C21 C22 1.409(4)
C21 C27 1.419(4)
C22 C23 1.362(5)
C22 H22 0.9500
C23 C24 1.407(5)
C23 H23 0.9500
C24 C26 1.371(5)
C24 C25 1.504(5)
C25 H25A 0.9800
C25 H25B 0.9800
C25 H25C 0.9800
C26 C27 1.413(5)
C26 H26 0.9500
C27 C28 1.429(4)
C28 C29 1.499(4)
C29 C34 1.374(6)
C29 C30 1.390(6)
C30 C31 1.402(6)
C30 H30 0.9500
C31 C32 1.378(9)
C31 H31 0.9500
C32 C33 1.366(8)
C32 H32 0.9500
C33 C34 1.390(6)
C33 H33 0.9500
C34 H34 0.9500
C35 C36 1.375(5)
C35 C41 1.389(5)
C36 C37 1.381(5)
C36 H36 0.9500
C37 C38 1.374(5)
C37 H37 0.9500
C38 C40 1.376(5)
C38 C39 1.514(5)
C39 H39A 0.9800
C39 H39B 0.9800
C39 H39C 0.9800
C40 C41 1.386(5)
C40 H40 0.9500
C41 H41 0.9500
C42 C43 1.386(5)
C42 C48 1.396(4)
C43 C44 1.378(5)
C43 H43 0.9500
C44 C45 1.385(5)
C44 H44 0.9500
C45 C47 1.397(5)
C45 C46 1.488(5)
C46 H46A 0.9800
C46 H46B 0.9800
C46 H46C 0.9800
C47 C48 1.381(5)
C47 H47 0.9500
C48 H48 0.9500
C49 C55 1.389(5)
C49 C50 1.395(5)
C50 C51 1.393(5)
C50 H50 0.9500
C51 C52 1.380(6)
C51 H51 0.9500
C52 C54 1.381(6)
C52 C53 1.519(5)
C53 H53A 0.9800
C53 H53B 0.9800
C53 H53C 0.9800
C54 C55 1.393(5)
C54 H54 0.9500
C55 H55 0.9500
